data_4514986
loop_
_publ_author_name
'Yang, Wen-Juan'
'Fang, Hui-Lin'
'Sun, Jing'
'Yan, Chao-Guo'

_publ_section_title
;
 Construction of Dispiro-Indenone Scaffolds via Domino Cycloaddition
 Reactions of \a,\b-Unsaturated Aldimines with
 2-Arylidene-1,3-indenediones and
 2,2'-(Arylmethylene)bis(1,3-indenediones).
;
_journal_issue 8
_journal_name_full 'ACS omega'
_journal_page_first 13553
_journal_page_last 13569
_journal_paper_doi 10.1021/acsomega.9b01960
_journal_volume 4
_journal_year 2019
_chemical_formula_moiety 'C47 H31 F2 N O4'
_chemical_formula_sum 'C47 H31 F2 N O4'
_chemical_formula_weight 711.73
_space_group_crystal_system orthorhombic
_space_group_IT_number 33
_space_group_name_Hall 'P 2c -2n'
_space_group_name_H-M_alt 'P n a 21'
_symmetry_space_group_name_Hall 'P 2c -2n'
_symmetry_space_group_name_H-M 'P n a 21'
_atom_sites_solution_hydrogens geom
_audit_creation_method SHELXL-2014/7
_cell_angle_alpha 90
_cell_angle_beta 90
_cell_angle_gamma 90
_cell_formula_units_Z 4
_cell_length_a 9.4168(5)
_cell_length_b 16.9448(9)
_cell_length_c 22.3160(11)
_cell_measurement_reflns_used 9957
_cell_measurement_temperature 296(2)
_cell_measurement_theta_max 22.42
_cell_measurement_theta_min 2.40
_cell_volume 3560.9(3)
_computing_cell_refinement 'Bruker SAINT'
_computing_data_collection 'Bruker APEX2'
_computing_data_reduction 'Bruker SAINT'
_computing_molecular_graphics 'Bruker SHELXTL'
_computing_publication_material 'Bruker SHELXTL'
_computing_structure_refinement 'SHELXL-2014/7 (Sheldrick, 2014)'
_computing_structure_solution 'SHELXS-97 (Sheldrick 2008)'
_diffrn_ambient_temperature 296(2)
_diffrn_measured_fraction_theta_full 0.999
_diffrn_measured_fraction_theta_max 0.999
_diffrn_measurement_device_type 'CCD area detector'
_diffrn_measurement_method 'phi and omega scans'
_diffrn_radiation_source 'fine-focus sealed tube'
_diffrn_radiation_type MoK\a
_diffrn_radiation_wavelength 0.71073
_diffrn_reflns_av_R_equivalents 0.0830
_diffrn_reflns_av_unetI/netI 0.0805
_diffrn_reflns_Laue_measured_fraction_full 0.999
_diffrn_reflns_Laue_measured_fraction_max 0.999
_diffrn_reflns_limit_h_max 12
_diffrn_reflns_limit_h_min -12
_diffrn_reflns_limit_k_max 22
_diffrn_reflns_limit_k_min -22
_diffrn_reflns_limit_l_max 26
_diffrn_reflns_limit_l_min -29
_diffrn_reflns_number 51643
_diffrn_reflns_point_group_measured_fraction_full 0.992
_diffrn_reflns_point_group_measured_fraction_max 0.982
_diffrn_reflns_theta_full 25.242
_diffrn_reflns_theta_max 27.542
_diffrn_reflns_theta_min 1.509
_exptl_absorpt_coefficient_mu 0.091
_exptl_absorpt_correction_T_max 0.982
_exptl_absorpt_correction_T_min 0.978
_exptl_absorpt_correction_type multi-scan
_exptl_absorpt_process_details sadabs
_exptl_crystal_colour yellow
_exptl_crystal_density_diffrn 1.328
_exptl_crystal_description block
_exptl_crystal_F_000 1480
_exptl_crystal_size_max 0.240
_exptl_crystal_size_mid 0.220
_exptl_crystal_size_min 0.200
_refine_diff_density_max 0.359
_refine_diff_density_min -0.250
_refine_diff_density_rms 0.046
_refine_ls_abs_structure_details
; 
 Flack x determined using 1754 quotients [(I+)-(I-)]/[(I+)+(I-)] 
 (Parsons, Flack and Wagner, Acta Cryst. B69 (2013) 249-259). 
;
_refine_ls_abs_structure_Flack 0.5(4)
_refine_ls_extinction_method none
_refine_ls_goodness_of_fit_ref 1.020
_refine_ls_hydrogen_treatment constr
_refine_ls_matrix_type full
_refine_ls_number_parameters 515
_refine_ls_number_reflns 8055
_refine_ls_number_restraints 133
_refine_ls_restrained_S_all 1.037
_refine_ls_R_factor_all 0.1216
_refine_ls_R_factor_gt 0.0553
_refine_ls_shift/su_max 0.000
_refine_ls_shift/su_mean 0.000
_refine_ls_structure_factor_coef Fsqd
_refine_ls_weighting_details 'w=1/[\s^2^(Fo^2^)+(0.0775P)^2^] where P=(Fo^2^+2Fc^2^)/3'
_refine_ls_weighting_scheme calc
_refine_ls_wR_factor_gt 0.1127
_refine_ls_wR_factor_ref 0.1406
_reflns_Friedel_coverage 0.916
_reflns_Friedel_fraction_full 0.985
_reflns_Friedel_fraction_max 0.964
_reflns_number_gt 4921
_reflns_number_total 8055
_reflns_threshold_expression 'I > 2\s(I)'
_cod_data_source_file ao9b01960_si_002.cif
_cod_data_source_block 3p
_cod_database_code 4514986
_shelx_shelxl_version_number 2014/7
_shelx_space_group_comment
; 
The symmetry employed for this shelxl refinement is uniquely defined 
by the following loop, which should always be used as a source of 
symmetry information in preference to the above space-group names. 
They are only intended as comments. 
;
_shelx_estimated_absorpt_t_min 0.978
_shelx_estimated_absorpt_t_max 0.982

loop_
_space_group_symop_operation_xyz
'x, y, z'
'-x, -y, z+1/2'
'x+1/2, -y+1/2, z'
'-x+1/2, y+1/2, z+1/2'

loop_
_atom_site_label
_atom_site_type_symbol
_atom_site_fract_x
_atom_site_fract_y
_atom_site_fract_z
_atom_site_U_iso_or_equiv
_atom_site_adp_type
_atom_site_occupancy
_atom_site_site_symmetry_order
_atom_site_calc_flag
_atom_site_refinement_flags_posn
_atom_site_refinement_flags_adp
_atom_site_refinement_flags_occupancy
_atom_site_disorder_assembly
_atom_site_disorder_group
C1 C -0.2157(5) 0.6705(3) 0.1887(2) 0.0466(11) Uani 1 1 d . . . . .
H1 H -0.1433 0.7013 0.2046 0.056 Uiso 1 1 calc R U . . .
C2 C -0.3404(7) 0.7056(3) 0.1684(2) 0.0648(15) Uani 1 1 d . . . . .
H2 H -0.3509 0.7600 0.1711 0.078 Uiso 1 1 calc R U . . .
C3 C -0.4475(6) 0.6612(4) 0.1446(2) 0.0709(16) Uani 1 1 d . . . . .
H3 H -0.5308 0.6851 0.1316 0.085 Uiso 1 1 calc R U . . .
C4 C -0.4309(5) 0.5806(4) 0.1401(2) 0.0629(14) Uani 1 1 d . . . . .
H4 H -0.5025 0.5502 0.1231 0.075 Uiso 1 1 calc R U . . .
C5 C -0.3090(5) 0.5450(3) 0.16064(19) 0.0473(11) Uani 1 1 d . . . . .
H5 H -0.2996 0.4904 0.1581 0.057 Uiso 1 1 calc R U . . .
C6 C -0.2003(4) 0.5894(2) 0.18500(16) 0.0354(9) Uani 1 1 d . . . . .
C7 C 0.0053(4) 0.5171(2) 0.15701(17) 0.0340(9) Uani 1 1 d . . . . .
H7 H -0.0603 0.4907 0.1294 0.041 Uiso 1 1 calc R U . . .
C8 C 0.1187(4) 0.4577(2) 0.17533(16) 0.0315(9) Uani 1 1 d . . . . .
H8 H 0.0685 0.4116 0.1912 0.038 Uiso 1 1 calc R U . . .
C9 C 0.2133(4) 0.4884(2) 0.22598(16) 0.0319(9) Uani 1 1 d . . . . .
H9 H 0.2695 0.5321 0.2097 0.038 Uiso 1 1 calc R U . . .
C10 C 0.3171(4) 0.4267(2) 0.24891(17) 0.0357(9) Uani 1 1 d . . . . .
C11 C 0.2787(5) 0.3483(3) 0.2571(2) 0.0483(11) Uani 1 1 d . . . . .
H11 H 0.1861 0.3326 0.2489 0.058 Uiso 1 1 calc R U . . .
C12 C 0.3756(6) 0.2931(3) 0.2772(2) 0.0587(13) Uani 1 1 d . . . . .
H12 H 0.3480 0.2408 0.2822 0.070 Uiso 1 1 calc R U . . .
C13 C 0.5110(6) 0.3151(3) 0.2897(2) 0.0651(14) Uani 1 1 d . . . . .
H13 H 0.5763 0.2780 0.3032 0.078 Uiso 1 1 calc R U . . .
C14 C 0.5509(6) 0.3914(3) 0.2825(3) 0.0680(15) Uani 1 1 d . . . . .
H14 H 0.6436 0.4062 0.2913 0.082 Uiso 1 1 calc R U . . .
C15 C 0.4563(5) 0.4472(3) 0.2622(2) 0.0520(12) Uani 1 1 d . . . . .
H15 H 0.4858 0.4992 0.2574 0.062 Uiso 1 1 calc R U . . .
C16 C 0.1645(4) 0.5667(2) 0.08397(16) 0.0325(9) Uani 1 1 d . . . . .
C17 C 0.2107(4) 0.6237(2) 0.03784(17) 0.0379(9) Uani 1 1 d . . . . .
C18 C 0.1691(5) 0.6992(3) 0.0245(2) 0.0508(11) Uani 1 1 d . . . . .
H18 H 0.1007 0.7252 0.0472 0.061 Uiso 1 1 calc R U . . .
C19 C 0.2337(7) 0.7356(3) -0.0247(2) 0.0680(15) Uani 1 1 d . . . . .
H19 H 0.2078 0.7868 -0.0348 0.082 Uiso 1 1 calc R U . . .
C20 C 0.3335(7) 0.6979(3) -0.0580(2) 0.0730(16) Uani 1 1 d . . . . .
H20 H 0.3748 0.7240 -0.0903 0.088 Uiso 1 1 calc R U . . .
C21 C 0.3751(6) 0.6210(3) -0.0450(2) 0.0639(14) Uani 1 1 d . . . . .
H21 H 0.4430 0.5953 -0.0681 0.077 Uiso 1 1 calc R U . . .
C22 C 0.3129(5) 0.5846(2) 0.00302(18) 0.0431(10) Uani 1 1 d . . . . .
C23 C 0.3291(5) 0.5028(2) 0.02824(18) 0.0420(10) Uani 1 1 d . . . . .
C24 C 0.2300(4) 0.4964(2) 0.07873(17) 0.0345(9) Uani 1 1 d . . . . .
C25 C 0.2055(4) 0.4286(2) 0.12017(17) 0.0336(9) Uani 1 1 d . . . . .
H25 H 0.2984 0.4110 0.1348 0.040 Uiso 1 1 calc R U . . .
C26 C 0.1335(5) 0.3581(2) 0.09099(18) 0.0389(10) Uani 1 1 d . . . . .
C27 C 0.1619(7) 0.2828(3) 0.1112(2) 0.0610(14) Uani 1 1 d . . . . .
H27 H 0.2287 0.2747 0.1412 0.073 Uiso 1 1 calc R U . . .
C28 C 0.0904(8) 0.2199(3) 0.0865(3) 0.0753(18) Uani 1 1 d . . . . .
C29 C -0.0079(7) 0.2278(3) 0.0424(3) 0.0742(16) Uani 1 1 d . . . . .
H29 H -0.0549 0.1842 0.0266 0.089 Uiso 1 1 calc R U . . .
C30 C -0.0349(7) 0.3021(3) 0.0222(3) 0.0721(15) Uani 1 1 d . . . . .
H30 H -0.1018 0.3094 -0.0079 0.086 Uiso 1 1 calc R U . . .
C31 C 0.0345(5) 0.3668(2) 0.0454(2) 0.0525(12) Uani 1 1 d . . . . .
H31 H 0.0148 0.4168 0.0303 0.063 Uiso 1 1 calc R U . . .
C32 C 0.2184(4) 0.5645(2) 0.32236(17) 0.0356(9) Uani 1 1 d . . . . .
C33 C 0.2059(4) 0.5261(2) 0.38127(17) 0.0385(10) Uani 1 1 d . . . . .
C34 C 0.2779(5) 0.5423(3) 0.43415(19) 0.0491(11) Uani 1 1 d . . . . .
H34 H 0.3462 0.5819 0.4361 0.059 Uiso 1 1 calc R U . . .
C35 C 0.2447(5) 0.4979(3) 0.4832(2) 0.0585(13) Uani 1 1 d . . . . .
H35 H 0.2918 0.5072 0.5192 0.070 Uiso 1 1 calc R U . . .
C36 C 0.1424(6) 0.4393(3) 0.4807(2) 0.0602(13) Uani 1 1 d . . . . .
H36 H 0.1212 0.4108 0.5151 0.072 Uiso 1 1 calc R U . . .
C37 C 0.0712(5) 0.4224(3) 0.42830(19) 0.0513(12) Uani 1 1 d . . . . .
H37 H 0.0032 0.3827 0.4266 0.062 Uiso 1 1 calc R U . . .
C38 C 0.1047(4) 0.4666(2) 0.37857(17) 0.0359(9) Uani 1 1 d . . . . .
C39 C 0.0490(4) 0.4584(2) 0.31646(17) 0.0354(9) Uani 1 1 d . . . . .
C40 C 0.1200(4) 0.5227(2) 0.27776(16) 0.0322(8) Uani 1 1 d . . . . .
C41 C 0.0099(4) 0.5836(2) 0.25362(16) 0.0329(9) Uani 1 1 d . . . . .
H41 H 0.0621 0.6285 0.2368 0.040 Uiso 1 1 calc R U . A 1
C42 C -0.084(2) 0.6141(12) 0.3054(11) 0.0392(10) Uani 0.480(7) 1 d D U P B 1
C43 C -0.197(2) 0.5648(8) 0.3186(7) 0.048(2) Uani 0.480(7) 1 d D U P B 1
H43 H -0.2136 0.5184 0.2974 0.058 Uiso 0.480(7) 1 calc R U P B 1
C44 C -0.285(2) 0.5886(9) 0.3646(7) 0.0681(19) Uani 0.480(7) 1 d D U P B 1
F2 F -0.4001(8) 0.5596(5) 0.3811(3) 0.092(2) Uani 0.480(7) 1 d . U P B 1
C45 C -0.2632(18) 0.6570(9) 0.3979(8) 0.0635(18) Uani 0.480(7) 1 d D U P B 1
H45 H -0.3236 0.6701 0.4293 0.076 Uiso 0.480(7) 1 calc R U P B 1
C46 C -0.1496(14) 0.7050(8) 0.3833(5) 0.0520(18) Uani 0.480(7) 1 d D U P B 1
H46 H -0.1336 0.7514 0.4045 0.062 Uiso 0.480(7) 1 calc R U P B 1
C47 C -0.0598(15) 0.6837(10) 0.3369(6) 0.0395(19) Uani 0.480(7) 1 d D U P B 1
H47 H 0.0165 0.7159 0.3268 0.047 Uiso 0.480(7) 1 calc R U P B 1
C42' C -0.082(2) 0.6140(12) 0.3026(10) 0.0392(10) Uani 0.520(7) 1 d D U P B 2
C43' C -0.0333(15) 0.6840(10) 0.3279(6) 0.048(2) Uani 0.520(7) 1 d D U P B 2
H43A H 0.0473 0.7096 0.3137 0.058 Uiso 0.520(7) 1 calc R U P B 2
C44' C -0.1113(14) 0.7135(9) 0.3754(6) 0.0681(19) Uani 0.520(7) 1 d D U P B 2
F2' F -0.0894(8) 0.7758(3) 0.4096(3) 0.085(2) Uani 0.520(7) 1 d . U P B 2
C45' C -0.2329(17) 0.6789(8) 0.3990(7) 0.0635(18) Uani 0.520(7) 1 d D U P B 2
H45A H -0.2815 0.7017 0.4309 0.076 Uiso 0.520(7) 1 calc R U P B 2
C46' C -0.2786(16) 0.6089(6) 0.3732(5) 0.0520(18) Uani 0.520(7) 1 d D U P B 2
H46A H -0.3580 0.5828 0.3880 0.062 Uiso 0.520(7) 1 calc R U P B 2
C47' C -0.2042(17) 0.5786(7) 0.3249(6) 0.0395(19) Uani 0.520(7) 1 d D U P B 2
H47A H -0.2372 0.5328 0.3067 0.047 Uiso 0.520(7) 1 calc R U P B 2
F1 F 0.1233(7) 0.1467(2) 0.1071(2) 0.157(2) Uani 1 1 d . . . . .
N1 N -0.0752(3) 0.54788(18) 0.20538(13) 0.0326(7) Uani 1 1 d . . . . .
O1 O 0.0686(3) 0.58703(14) 0.12507(11) 0.0380(7) Uani 1 1 d . . . . .
O2 O 0.4114(3) 0.45294(19) 0.01058(15) 0.0609(9) Uani 1 1 d . . . . .
O3 O 0.2952(3) 0.61904(17) 0.30924(14) 0.0544(8) Uani 1 1 d . . . . .
O4 O -0.0335(3) 0.40877(16) 0.29937(13) 0.0485(7) Uani 1 1 d . . . . .

loop_
_atom_site_aniso_label
_atom_site_aniso_U_11
_atom_site_aniso_U_22
_atom_site_aniso_U_33
_atom_site_aniso_U_23
_atom_site_aniso_U_13
_atom_site_aniso_U_12
C1 0.048(3) 0.045(2) 0.047(2) -0.002(2) -0.003(2) 0.008(2)
C2 0.077(4) 0.059(3) 0.058(3) 0.002(2) -0.004(3) 0.027(3)
C3 0.054(3) 0.099(5) 0.060(3) 0.010(3) -0.008(3) 0.026(3)
C4 0.039(3) 0.096(4) 0.053(3) -0.004(3) -0.011(2) 0.000(3)
C5 0.036(3) 0.060(3) 0.046(2) -0.004(2) -0.002(2) -0.001(2)
C6 0.032(2) 0.046(2) 0.0277(19) 0.0008(17) 0.0049(17) 0.005(2)
C7 0.037(2) 0.0323(19) 0.0324(19) 0.0007(17) -0.0005(17) 0.0005(17)
C8 0.031(2) 0.0331(19) 0.0307(19) 0.0002(16) 0.0014(16) 0.0004(17)
C9 0.035(2) 0.030(2) 0.0314(19) 0.0011(15) -0.0005(17) -0.0015(17)
C10 0.037(2) 0.037(2) 0.0335(19) 0.0005(17) -0.0022(18) 0.0026(18)
C11 0.042(3) 0.045(2) 0.058(3) 0.007(2) -0.003(2) 0.001(2)
C12 0.066(4) 0.045(3) 0.065(3) 0.013(2) 0.000(3) 0.012(2)
C13 0.062(4) 0.065(3) 0.068(3) -0.003(3) -0.019(3) 0.027(3)
C14 0.045(3) 0.073(4) 0.086(4) -0.005(3) -0.021(3) 0.011(3)
C15 0.041(3) 0.050(3) 0.065(3) -0.001(2) -0.005(2) 0.002(2)
C16 0.032(2) 0.037(2) 0.0280(19) -0.0057(17) -0.0008(17) -0.0024(18)
C17 0.045(2) 0.035(2) 0.033(2) -0.0008(18) -0.001(2) -0.0056(18)
C18 0.066(3) 0.041(2) 0.046(3) -0.002(2) 0.002(2) -0.002(2)
C19 0.105(5) 0.038(2) 0.061(3) 0.012(2) 0.008(3) -0.008(3)
C20 0.098(4) 0.059(3) 0.062(3) 0.015(3) 0.025(3) -0.015(3)
C21 0.080(4) 0.055(3) 0.056(3) 0.003(2) 0.027(3) -0.008(3)
C22 0.048(3) 0.043(2) 0.039(2) -0.002(2) 0.005(2) -0.009(2)
C23 0.043(3) 0.042(2) 0.041(2) -0.0087(19) 0.003(2) -0.004(2)
C24 0.036(2) 0.036(2) 0.031(2) -0.0035(17) -0.0002(18) -0.0027(18)
C25 0.032(2) 0.035(2) 0.035(2) 0.0009(17) -0.0012(17) 0.0026(18)
C26 0.045(3) 0.033(2) 0.038(2) -0.0052(17) 0.012(2) -0.0015(18)
C27 0.096(4) 0.036(2) 0.052(3) -0.002(2) -0.005(3) 0.001(2)
C28 0.122(5) 0.026(2) 0.077(4) 0.004(2) 0.010(4) -0.006(3)
C29 0.101(5) 0.052(3) 0.070(4) -0.013(3) -0.005(3) -0.026(3)
C30 0.086(4) 0.060(3) 0.071(3) -0.012(3) -0.015(3) -0.010(3)
C31 0.060(3) 0.039(2) 0.058(3) -0.009(2) -0.010(3) -0.003(2)
C32 0.034(2) 0.033(2) 0.039(2) -0.0025(17) -0.0002(18) -0.0024(19)
C33 0.036(2) 0.041(2) 0.039(2) -0.0001(18) 0.0032(18) 0.0079(19)
C34 0.044(3) 0.066(3) 0.038(2) -0.006(2) -0.010(2) 0.000(2)
C35 0.056(3) 0.085(4) 0.034(2) 0.002(2) -0.008(2) 0.008(3)
C36 0.071(4) 0.073(3) 0.037(2) 0.013(2) 0.007(2) 0.011(3)
C37 0.059(3) 0.052(3) 0.043(3) 0.010(2) 0.008(2) 0.003(2)
C38 0.037(2) 0.034(2) 0.037(2) 0.0004(17) 0.0029(18) 0.0029(18)
C39 0.036(2) 0.0321(19) 0.038(2) 0.0011(17) 0.0020(19) 0.0023(19)
C40 0.036(2) 0.0303(18) 0.0302(18) 0.0003(16) -0.0026(18) -0.0049(17)
C41 0.039(2) 0.0306(19) 0.0296(18) -0.0014(16) -0.0023(18) -0.0022(18)
C42 0.047(2) 0.042(2) 0.029(2) -0.0014(18) -0.0011(18) 0.0080(18)
C43 0.055(4) 0.044(4) 0.045(5) -0.009(3) 0.008(3) 0.011(3)
C44 0.080(4) 0.067(4) 0.057(4) -0.017(3) 0.020(3) 0.008(4)
F2 0.082(4) 0.110(5) 0.085(4) 0.001(4) 0.036(3) -0.004(4)
C45 0.081(5) 0.065(6) 0.044(3) -0.013(4) 0.022(3) 0.012(3)
C46 0.073(5) 0.053(4) 0.030(3) -0.009(3) 0.016(3) 0.018(4)
C47 0.050(4) 0.042(4) 0.026(4) -0.008(3) 0.006(3) 0.011(3)
C42' 0.047(2) 0.042(2) 0.029(2) -0.0014(18) -0.0011(18) 0.0080(18)
C43' 0.055(4) 0.044(4) 0.045(5) -0.009(3) 0.008(3) 0.011(3)
C44' 0.080(4) 0.067(4) 0.057(4) -0.017(3) 0.020(3) 0.008(4)
F2' 0.128(5) 0.060(3) 0.068(3) -0.032(3) -0.007(3) 0.018(3)
C45' 0.081(5) 0.065(6) 0.044(3) -0.013(4) 0.022(3) 0.012(3)
C46' 0.073(5) 0.053(4) 0.030(3) -0.009(3) 0.016(3) 0.018(4)
C47' 0.050(4) 0.042(4) 0.026(4) -0.008(3) 0.006(3) 0.011(3)
F1 0.273(7) 0.051(2) 0.145(4) 0.011(2) -0.044(4) -0.015(3)
N1 0.0302(18) 0.0389(17) 0.0286(16) -0.0052(14) -0.0016(14) 0.0020(15)
O1 0.0461(16) 0.0319(14) 0.0360(14) 0.0045(12) 0.0080(13) 0.0037(12)
O2 0.063(2) 0.0542(19) 0.065(2) -0.0011(17) 0.0255(18) 0.0129(17)
O3 0.059(2) 0.0475(18) 0.0563(19) -0.0014(15) -0.0068(16) -0.0211(16)
O4 0.0515(19) 0.0414(15) 0.0527(17) -0.0016(14) -0.0001(15) -0.0145(15)

loop_
_atom_type_symbol
_atom_type_description
_atom_type_scat_dispersion_real
_atom_type_scat_dispersion_imag
_atom_type_scat_source
C C 0.0033 0.0016 'International Tables Vol C Tables 4.2.6.8 and 6.1.1.4'
H H 0.0000 0.0000 'International Tables Vol C Tables 4.2.6.8 and 6.1.1.4'
N N 0.0061 0.0033 'International Tables Vol C Tables 4.2.6.8 and 6.1.1.4'
O O 0.0106 0.0060 'International Tables Vol C Tables 4.2.6.8 and 6.1.1.4'
F F 0.0171 0.0103 'International Tables Vol C Tables 4.2.6.8 and 6.1.1.4'

loop_
_geom_angle_atom_site_label_1
_geom_angle_atom_site_label_2
_geom_angle_atom_site_label_3
_geom_angle
C6 C1 C2 119.6(5)
C6 C1 H1 120.2
C2 C1 H1 120.2
C3 C2 C1 121.0(5)
C3 C2 H2 119.5
C1 C2 H2 119.5
C2 C3 C4 119.4(5)
C2 C3 H3 120.3
C4 C3 H3 120.3
C5 C4 C3 120.3(5)
C5 C4 H4 119.8
C3 C4 H4 119.8
C4 C5 C6 120.6(5)
C4 C5 H5 119.7
C6 C5 H5 119.7
C5 C6 C1 119.1(4)
C5 C6 N1 117.5(4)
C1 C6 N1 123.4(4)
N1 C7 O1 106.4(3)
N1 C7 C8 114.4(3)
O1 C7 C8 111.7(3)
N1 C7 H7 108.1
O1 C7 H7 108.1
C8 C7 H7 108.1
C7 C8 C9 112.5(3)
C7 C8 C25 111.4(3)
C9 C8 C25 112.7(3)
C7 C8 H8 106.6
C9 C8 H8 106.6
C25 C8 H8 106.6
C10 C9 C8 112.9(3)
C10 C9 C40 111.6(3)
C8 C9 C40 110.2(3)
C10 C9 H9 107.3
C8 C9 H9 107.3
C40 C9 H9 107.3
C15 C10 C11 117.3(4)
C15 C10 C9 120.4(4)
C11 C10 C9 122.3(4)
C12 C11 C10 121.2(4)
C12 C11 H11 119.4
C10 C11 H11 119.4
C13 C12 C11 120.1(5)
C13 C12 H12 120.0
C11 C12 H12 120.0
C14 C13 C12 119.8(5)
C14 C13 H13 120.1
C12 C13 H13 120.1
C13 C14 C15 121.0(5)
C13 C14 H14 119.5
C15 C14 H14 119.5
C14 C15 C10 120.6(4)
C14 C15 H15 119.7
C10 C15 H15 119.7
O1 C16 C24 126.8(4)
O1 C16 C17 120.7(3)
C24 C16 C17 112.5(3)
C18 C17 C22 121.1(4)
C18 C17 C16 132.6(4)
C22 C17 C16 106.2(3)
C17 C18 C19 117.2(4)
C17 C18 H18 121.4
C19 C18 H18 121.4
C20 C19 C18 121.6(5)
C20 C19 H19 119.2
C18 C19 H19 119.2
C19 C20 C21 121.4(5)
C19 C20 H20 119.3
C21 C20 H20 119.3
C22 C21 C20 117.8(5)
C22 C21 H21 121.1
C20 C21 H21 121.1
C21 C22 C17 120.9(4)
C21 C22 C23 131.7(4)
C17 C22 C23 107.4(3)
O2 C23 C24 127.3(4)
O2 C23 C22 125.8(4)
C24 C23 C22 106.8(3)
C16 C24 C23 107.1(3)
C16 C24 C25 123.8(4)
C23 C24 C25 129.1(3)
C24 C25 C26 114.1(3)
C24 C25 C8 109.1(3)
C26 C25 C8 110.7(3)
C24 C25 H25 107.6
C26 C25 H25 107.6
C8 C25 H25 107.6
C27 C26 C31 117.9(4)
C27 C26 C25 120.0(4)
C31 C26 C25 122.1(4)
C28 C27 C26 119.4(5)
C28 C27 H27 120.3
C26 C27 H27 120.3
C29 C28 F1 119.4(5)
C29 C28 C27 123.1(5)
F1 C28 C27 117.4(6)
C28 C29 C30 117.3(5)
C28 C29 H29 121.4
C30 C29 H29 121.4
C29 C30 C31 121.6(5)
C29 C30 H30 119.2
C31 C30 H30 119.2
C30 C31 C26 120.7(4)
C30 C31 H31 119.7
C26 C31 H31 119.7
O3 C32 C33 127.1(4)
O3 C32 C40 123.9(3)
C33 C32 C40 109.0(3)
C38 C33 C34 121.1(4)
C38 C33 C32 109.7(3)
C34 C33 C32 129.2(4)
C35 C34 C33 117.4(4)
C35 C34 H34 121.3
C33 C34 H34 121.3
C34 C35 C36 121.5(4)
C34 C35 H35 119.3
C36 C35 H35 119.3
C37 C36 C35 121.5(4)
C37 C36 H36 119.2
C35 C36 H36 119.2
C38 C37 C36 117.3(4)
C38 C37 H37 121.3
C36 C37 H37 121.3
C37 C38 C33 121.2(4)
C37 C38 C39 128.3(4)
C33 C38 C39 110.5(3)
O4 C39 C38 125.9(3)
O4 C39 C40 126.4(3)
C38 C39 C40 107.6(3)
C32 C40 C39 103.0(3)
C32 C40 C41 108.6(3)
C39 C40 C41 111.9(3)
C32 C40 C9 108.2(3)
C39 C40 C9 113.3(3)
C41 C40 C9 111.4(3)
N1 C41 C42' 111.3(8)
N1 C41 C42 112.1(9)
N1 C41 C40 110.0(3)
C42' C41 C40 111.2(11)
C42 C41 C40 110.0(11)
N1 C41 H41 108.2
C42 C41 H41 108.2
C40 C41 H41 108.2
C43 C42 C47 121.8(18)
C43 C42 C41 113.4(14)
C47 C42 C41 124.8(13)
C44 C43 C42 116.4(16)
C44 C43 H43 121.8
C42 C43 H43 121.8
F2 C44 C43 128.9(12)
F2 C44 C45 107.5(11)
C43 C44 C45 123.4(14)
C46 C45 C44 118.7(12)
C46 C45 H45 120.7
C44 C45 H45 120.7
C45 C46 C47 119.7(12)
C45 C46 H46 120.2
C47 C46 H46 120.2
C46 C47 C42 120.0(15)
C46 C47 H47 120.0
C42 C47 H47 120.0
C47' C42' C43' 119.7(17)
C47' C42' C41 126.6(14)
C43' C42' C41 113.7(12)
C44' C43' C42' 116.3(15)
C44' C43' H43A 121.8
C42' C43' H43A 121.8
F2' C44' C43' 130.5(11)
F2' C44' C45' 104.3(9)
C43' C44' C45' 125.2(13)
C46' C45' C44' 117.3(11)
C46' C45' H45A 121.4
C44' C45' H45A 121.4
C47' C46' C45' 118.9(11)
C47' C46' H46A 120.5
C45' C46' H46A 120.5
C46' C47' C42' 122.5(14)
C46' C47' H47A 118.7
C42' C47' H47A 118.7
C7 N1 C6 112.0(3)
C7 N1 C41 114.7(3)
C6 N1 C41 118.2(3)
C16 O1 C7 113.0(3)

loop_
_geom_bond_atom_site_label_1
_geom_bond_atom_site_label_2
_geom_bond_distance
C1 C6 1.383(6)
C1 C2 1.392(7)
C1 H1 0.9300
C2 C3 1.365(8)
C2 H2 0.9300
C3 C4 1.377(8)
C3 H3 0.9300
C4 C5 1.377(7)
C4 H4 0.9300
C5 C6 1.382(6)
C5 H5 0.9300
C6 N1 1.446(5)
C7 N1 1.418(5)
C7 O1 1.507(5)
C7 C8 1.523(6)
C7 H7 0.9800
C8 C9 1.530(5)
C8 C25 1.558(5)
C8 H8 0.9800
C9 C10 1.521(5)
C9 C40 1.563(5)
C9 H9 0.9800
C10 C15 1.388(6)
C10 C11 1.389(6)
C11 C12 1.381(6)
C11 H11 0.9300
C12 C13 1.358(8)
C12 H12 0.9300
C13 C14 1.355(7)
C13 H13 0.9300
C14 C15 1.376(6)
C14 H14 0.9300
C15 H15 0.9300
C16 O1 1.333(5)
C16 C24 1.346(5)
C16 C17 1.477(5)
C17 C18 1.371(6)
C17 C22 1.403(6)
C18 C19 1.397(7)
C18 H18 0.9300
C19 C20 1.359(8)
C19 H19 0.9300
C20 C21 1.391(7)
C20 H20 0.9300
C21 C22 1.368(6)
C21 H21 0.9300
C22 C23 1.504(6)
C23 O2 1.212(5)
C23 C24 1.467(6)
C24 C25 1.494(6)
C25 C26 1.520(5)
C25 H25 0.9800
C26 C27 1.379(6)
C26 C31 1.388(6)
C27 C28 1.376(7)
C27 H27 0.9300
C28 C29 1.359(9)
C28 F1 1.359(6)
C29 C30 1.361(7)
C29 H29 0.9300
C30 C31 1.376(6)
C30 H30 0.9300
C31 H31 0.9300
C32 O3 1.209(5)
C32 C33 1.472(6)
C32 C40 1.534(5)
C33 C38 1.388(6)
C33 C34 1.389(6)
C34 C35 1.365(7)
C34 H34 0.9300
C35 C36 1.384(7)
C35 H35 0.9300
C36 C37 1.378(7)
C36 H36 0.9300
C37 C38 1.376(6)
C37 H37 0.9300
C38 C39 1.488(6)
C39 O4 1.206(5)
C39 C40 1.543(5)
C40 C41 1.559(5)
C41 N1 1.472(5)
C41 C42' 1.487(19)
C41 C42 1.54(2)
C41 H41 0.9800
C42 C43 1.390(7)
C42 C47 1.391(7)
C43 C44 1.380(7)
C43 H43 0.9300
C44 F2 1.242(19)
C44 C45 1.392(7)
C45 C46 1.384(7)
C45 H45 0.9300
C46 C47 1.385(7)
C46 H46 0.9300
C47 H47 0.9300
C42' C47' 1.390(7)
C42' C43' 1.391(6)
C43' C44' 1.382(7)
C43' H43A 0.9300
C44' F2' 1.320(16)
C44' C45' 1.390(7)
C45' C46' 1.386(7)
C45' H45A 0.9300
C46' C47' 1.383(6)
C46' H46A 0.9300
C47' H47A 0.9300
